data_9014130
loop_
_publ_author_name
'Uvarova, Y. A.'
'Sokolova, E. V.'
'Hawthorne, F. C.'
'Agakhanov, A. A.'
'Pautov, L. A.'

_publ_section_title
;
 The crystal structure of arapovite, U4+(Ca,Na)2(K1-x_x)[Si8O20],x~0.5,
 a new mineral species of the steacyite group from the Dara-i-Pioz moraine,
 Tien-Shan Mountains, Tajikistan
;
_journal_name_full 'The Canadian Mineralogist'
_journal_page_first 1005
_journal_page_last 1011
_journal_paper_doi 10.2113/gscanmin.42.4.1005
_journal_volume 42
_journal_year 2004
_chemical_compound_source 'Dara-i-Pioz moraine, Tien-Shan Mountains, Tajikistan'
_chemical_formula_sum 'Ba0.02 Ca1.34 Ce0.02 Dy0.02 K0.52 Na0.68 Nd0.04 O20 Pr0.01 Si8 Sm0.01 Th0.26 U0.59'
_chemical_name_mineral Arapovite
_space_group_IT_number 124
_symmetry_space_group_name_Hall '-P 4 2c'
_symmetry_space_group_name_H-M 'P 4/m c c'
_cell_angle_alpha 90
_cell_angle_beta 90
_cell_angle_gamma 90
_cell_formula_units_Z 2
_cell_length_a 7.5505
_cell_length_b 7.5505
_cell_length_c 14.7104
_cell_volume 838.641
_database_code_amcsd 0005955
_exptl_crystal_density_diffrn 3.376
_cod_original_formula_sum 'U.59 Th.26 Ca1.34 Dy.02 Sm.01 Pr.01 Na.68 Nd.04 Ce.02 Ba.02 K.52 Si8 O20'
_cod_database_code 9014130

loop_
_space_group_symop_operation_xyz
x,y,z
-y,-x,1/2+z
y,x,1/2-z
y,-x,-z
-y,x,z
x,-y,1/2+z
-x,y,1/2-z
x,y,-z
-x,-y,z
y,x,1/2+z
-y,-x,1/2-z
-y,x,-z
y,-x,z
-x,y,1/2+z
x,-y,1/2-z
-x,-y,-z

loop_
_atom_site_aniso_label
_atom_site_aniso_U_11
_atom_site_aniso_U_22
_atom_site_aniso_U_33
_atom_site_aniso_U_12
_atom_site_aniso_U_13
_atom_site_aniso_U_23
U4+A 0.00710 0.00710 0.01490 0.00000 0.00000 0.00000
ThA 0.00710 0.00710 0.01490 0.00000 0.00000 0.00000
CaA 0.00710 0.00710 0.01490 0.00000 0.00000 0.00000
DyA 0.00710 0.00710 0.01490 0.00000 0.00000 0.00000
SmA 0.00710 0.00710 0.01490 0.00000 0.00000 0.00000
PrA 0.00710 0.00710 0.01490 0.00000 0.00000 0.00000
CaB 0.01340 0.01240 0.01650 0.00000 0.00000 0.00000
NaB 0.01340 0.01240 0.01650 0.00000 0.00000 0.00000
NdB 0.01340 0.01240 0.01650 0.00000 0.00000 0.00000
CeB 0.01340 0.01240 0.01650 0.00000 0.00000 0.00000
BaB 0.01340 0.01240 0.01650 0.00000 0.00000 0.00000
KC 0.02880 0.02880 0.04420 0.00000 0.00000 0.00000
Si 0.00930 0.00970 0.01320 0.00010 0.00080 0.00010
O1 0.02630 0.02950 0.01290 0.00000 0.00000 0.00000
O2 0.01050 0.01910 0.02210 0.00050 0.00040 0.00360
O3 0.01300 0.01380 0.02020 -0.00010 0.00370 -0.00260

loop_
_atom_site_label
_atom_site_fract_x
_atom_site_fract_y
_atom_site_fract_z
_atom_site_occupancy
_atom_site_U_iso_or_equiv
_atom_site_type_symbol
_atom_site_attached_hydrogens
U4+A 0.00000 0.00000 0.25000 0.59000 0.00970 U 0
ThA 0.00000 0.00000 0.25000 0.26000 0.00970 Th 0
CaA 0.00000 0.00000 0.25000 0.10000 0.00970 Ca 0
DyA 0.00000 0.00000 0.25000 0.02000 0.00970 Dy 0
SmA 0.00000 0.00000 0.25000 0.01000 0.00970 Sm 0
PrA 0.00000 0.00000 0.25000 0.01000 0.00970 Pr 0
CaB 0.00000 0.50000 0.25000 0.62000 0.01410 Ca 0
NaB 0.00000 0.50000 0.25000 0.34000 0.01410 Na 0
NdB 0.00000 0.50000 0.25000 0.02000 0.01410 Nd 0
CeB 0.00000 0.50000 0.25000 0.01000 0.01410 Ce 0
BaB 0.00000 0.50000 0.25000 0.01000 0.01410 Ba 0
KC 0.00000 0.00000 0.00000 0.52000 0.03390 K 0
Si 0.25940 0.33540 0.10846 1.00000 0.01070 Si 0
O1 -0.23620 0.68450 0.00000 1.00000 0.02290 O 0
O2 0.45380 0.25670 0.13610 1.00000 0.01720 O 0
O3 -0.10260 0.25080 0.33570 1.00000 0.01570 O 0

loop_
_cod_changelog_entry_id
_cod_changelog_entry_author
_cod_changelog_entry_date
_cod_changelog_entry_text
1
;cod-tools version 3.8.0
Id: cif_guess_AMCSD_atom_types 9581 2023-05-17 12:35:41Z saulius
;
2023-05-23T09:22:30+03:00
;Derived atom types and hydrogen counts
from atom names that follow the AMCSD naming convention
(Wat == water, O-H == hydroxyl).
;

loop_
_cod_related_entry_id
_cod_related_entry_database
_cod_related_entry_code
1 AMCSD 0005955
